data_7015245
loop_
_publ_author_name
'Ventura, Mar\'ia'
'Ram\'irez de Arellano, Carmen'
'Mosquera, Marta E. G.'
'Jim\'enez, Gerardo'
'Cuenca, Tom\'as'

_publ_section_title
;
 Synthesis and structural characterization of novel tetranuclear
 organotitanoxane derivatives.
;
_journal_issue 21
_journal_name_full 'Dalton transactions (Cambridge, England : 2003)'
_journal_page_first 5728
_journal_page_last 5733
_journal_paper_doi 10.1039/c0dt01393e
_journal_volume 40
_journal_year 2011
_chemical_formula_sum 'C44 H72 O8 Si4 Ti4'
_chemical_formula_weight 1032.98
_chemical_name_systematic
;
?
;
_space_group_IT_number 2
_symmetry_cell_setting triclinic
_symmetry_space_group_name_Hall '-P 1'
_symmetry_space_group_name_H-M 'P -1'
_atom_sites_solution_hydrogens geom
_atom_sites_solution_primary direct
_atom_sites_solution_secondary difmap
_audit_creation_method SHELXL-97
_cell_angle_alpha 84.349(18)
_cell_angle_beta 82.941(16)
_cell_angle_gamma 84.089(17)
_cell_formula_units_Z 2
_cell_length_a 12.606(2)
_cell_length_b 12.609(3)
_cell_length_c 17.202(4)
_cell_measurement_reflns_used 84
_cell_measurement_temperature 200(2)
_cell_measurement_theta_max 19.034
_cell_measurement_theta_min 3.786
_cell_volume 2688.9(10)
_computing_cell_refinement 'Dirax/lsq (Duisenberg & Schreurs, 1989-2000)'
_computing_data_collection 'Collect (Bruker AXS BV, 1997-2004)'
_computing_data_reduction 'EvalCCD (Duisenberg & Schreurs 1990-2000)'
_computing_molecular_graphics 'Ortep-3 for Windows (Farrugia, 1997)'
_computing_publication_material 'WinGX publication routines (Farrugia, 1999)'
_computing_structure_refinement 'SHELXL-97 (Sheldrick, 2008)'
_computing_structure_solution 'SHELXS-97 (Sheldrick, 1990)'
_diffrn_ambient_temperature 200(2)
_diffrn_measured_fraction_theta_full 0.986
_diffrn_measured_fraction_theta_max 0.986
_diffrn_radiation_monochromator graphite
_diffrn_radiation_source 'fine-focus sealed tube'
_diffrn_radiation_type MoK\a
_diffrn_radiation_wavelength 0.71073
_diffrn_reflns_av_R_equivalents 0.0694
_diffrn_reflns_av_sigmaI/netI 0.1444
_diffrn_reflns_limit_h_max 16
_diffrn_reflns_limit_h_min -16
_diffrn_reflns_limit_k_max 16
_diffrn_reflns_limit_k_min -16
_diffrn_reflns_limit_l_max 22
_diffrn_reflns_limit_l_min -22
_diffrn_reflns_number 23097
_diffrn_reflns_theta_full 27.54
_diffrn_reflns_theta_max 27.54
_diffrn_reflns_theta_min 3.05
_exptl_absorpt_coefficient_mu 0.706
_exptl_absorpt_correction_T_max 0.880
_exptl_absorpt_correction_T_min 0.797
_exptl_absorpt_correction_type multi-scan
_exptl_absorpt_process_details
;
R.H. Blessing, Acta Cryst. (1995), A51, 33-38
;
_exptl_crystal_colour yellow
_exptl_crystal_density_diffrn 1.276
_exptl_crystal_density_method 'not measured'
_exptl_crystal_description prism
_exptl_crystal_F_000 1088
_exptl_crystal_size_max 0.34
_exptl_crystal_size_mid 0.32
_exptl_crystal_size_min 0.27
_refine_diff_density_max 0.658
_refine_diff_density_min -0.782
_refine_diff_density_rms 0.129
_refine_ls_extinction_coef 0.056(3)
_refine_ls_extinction_expression Fc^*^=kFc[1+0.001xFc^2^\l^3^/sin(2\q)]^-1/4^
_refine_ls_extinction_method SHELXL
_refine_ls_goodness_of_fit_ref 1.008
_refine_ls_hydrogen_treatment constr
_refine_ls_matrix_type full
_refine_ls_number_parameters 542
_refine_ls_number_reflns 12236
_refine_ls_number_restraints 304
_refine_ls_restrained_S_all 0.995
_refine_ls_R_factor_all 0.1263
_refine_ls_R_factor_gt 0.0709
_refine_ls_shift/su_max 0.000
_refine_ls_shift/su_mean 0.000
_refine_ls_structure_factor_coef Fsqd
_refine_ls_weighting_details 'calc w=1/[\s^2^(Fo^2^)+(0.1024P)^2^+0.0000P] where P=(Fo^2^+2Fc^2^)/3'
_refine_ls_weighting_scheme calc
_refine_ls_wR_factor_gt 0.1846
_refine_ls_wR_factor_ref 0.2140
_reflns_number_gt 7097
_reflns_number_total 12236
_reflns_threshold_expression >2sigma(I)
_cod_data_source_file c0dt01393e.txt
_cod_data_source_block comp5
_cod_depositor_comments
;
The following automatic conversions were performed:
'_symmetry_cell_setting' value 'Triclinic' changed to 'triclinic'
according to '/home/saulius/struct/CIF-dictionaries/cif_core.dic'
dictionary named 'cif_core.dic' version 2.4.1 from 2010-06-29.

Automatic conversion script
Id: cif_fix_enum 1555 2011-01-17 13:19:09Z saulius 
;
_cod_original_cell_volume 2689.0(10)
_cod_original_sg_symbol_H-M P-1
_cod_database_code 7015245

loop_
_symmetry_equiv_pos_as_xyz
'x, y, z'
'-x, -y, -z'

loop_
_atom_site_label
_atom_site_type_symbol
_atom_site_fract_x
_atom_site_fract_y
_atom_site_fract_z
_atom_site_U_iso_or_equiv
_atom_site_adp_type
_atom_site_occupancy
_atom_site_symmetry_multiplicity
_atom_site_calc_flag
_atom_site_refinement_flags
_atom_site_disorder_assembly
_atom_site_disorder_group
C1 C 0.5046(6) -0.1173(5) -0.1264(5) 0.064(2) Uani 1 1 d . . .
H1A H 0.5602 -0.0944 -0.1659 0.097 Uiso 1 1 calc R . .
H1B H 0.4838 -0.1847 -0.1380 0.097 Uiso 1 1 calc R . .
H1C H 0.5307 -0.1251 -0.0759 0.097 Uiso 1 1 calc R . .
C2 C 0.2771(7) -0.0607(5) -0.0473(3) 0.065(2) Uani 1 1 d . . .
H2A H 0.2157 -0.0088 -0.0463 0.098 Uiso 1 1 calc R . .
H2B H 0.3041 -0.0684 0.0030 0.098 Uiso 1 1 calc R . .
H2C H 0.2568 -0.1283 -0.0588 0.098 Uiso 1 1 calc R . .
C3 C 0.5456(4) 0.4963(5) -0.3908(3) 0.0431(13) Uani 1 1 d . . .
H3A H 0.5076 0.4496 -0.4159 0.065 Uiso 1 1 calc R . .
H3B H 0.6195 0.4684 -0.3914 0.065 Uiso 1 1 calc R . .
H3C H 0.5414 0.5662 -0.4185 0.065 Uiso 1 1 calc R . .
C4 C 0.5622(4) 0.5980(4) -0.2407(4) 0.0428(13) Uani 1 1 d . . .
H4A H 0.5333 0.6043 -0.1869 0.064 Uiso 1 1 calc R . .
H4B H 0.5574 0.6673 -0.2693 0.064 Uiso 1 1 calc R . .
H4C H 0.6360 0.5696 -0.2429 0.064 Uiso 1 1 calc R . .
C5 C -0.0646(7) 0.3692(7) -0.0334(4) 0.085(3) Uani 1 1 d . . .
H5A H -0.0105 0.3108 -0.0264 0.128 Uiso 1 1 calc R . .
H5B H -0.1344 0.3442 -0.0195 0.128 Uiso 1 1 calc R . .
H5C H -0.0556 0.4240 -0.0004 0.128 Uiso 1 1 calc R . .
C6 C -0.1587(5) 0.5388(7) -0.1484(6) 0.084(3) Uani 1 1 d . . .
H6A H -0.1498 0.5914 -0.1135 0.127 Uiso 1 1 calc R . .
H6B H -0.2278 0.5122 -0.1347 0.127 Uiso 1 1 calc R . .
H6C H -0.1535 0.5709 -0.2016 0.127 Uiso 1 1 calc R . .
C7 C 0.1160(5) 0.1056(5) -0.5448(3) 0.0438(13) Uani 1 1 d . . .
H7A H 0.0875 0.0453 -0.5138 0.066 Uiso 1 1 calc R . .
H7B H 0.1699 0.0808 -0.5850 0.066 Uiso 1 1 calc R . .
H7C H 0.0592 0.1484 -0.5688 0.066 Uiso 1 1 calc R . .
C8 C 0.2291(5) 0.3027(5) -0.5482(3) 0.0485(14) Uani 1 1 d . . .
H8A H 0.2617 0.3489 -0.5188 0.073 Uiso 1 1 calc R . .
H8B H 0.1706 0.3425 -0.5721 0.073 Uiso 1 1 calc R . .
H8C H 0.2814 0.2750 -0.5883 0.073 Uiso 1 1 calc R . .
C11 C 0.2872(4) 0.1020(4) -0.4319(3) 0.0271(9) Uani 1 1 d U . .
C12 C 0.2770(4) -0.0081(4) -0.3981(3) 0.0284(10) Uani 1 1 d U . .
C13 C 0.3770(4) -0.0542(4) -0.3763(3) 0.0342(11) Uani 1 1 d U . .
C14 C 0.4530(4) 0.0250(4) -0.3940(3) 0.0326(10) Uani 1 1 d U . .
C15 C 0.3992(4) 0.1204(4) -0.4288(3) 0.0271(10) Uani 1 1 d U . .
C16 C 0.1751(5) -0.0665(5) -0.3877(3) 0.0455(14) Uani 1 1 d U . .
H16A H 0.1172 -0.0195 -0.4066 0.068 Uiso 1 1 calc R . .
H16B H 0.1571 -0.0883 -0.3330 0.068 Uiso 1 1 calc R . .
H16C H 0.1871 -0.1284 -0.4171 0.068 Uiso 1 1 calc R . .
C17 C 0.3991(5) -0.1666(4) -0.3381(3) 0.0476(14) Uani 1 1 d U . .
H17A H 0.4732 -0.1786 -0.3291 0.071 Uiso 1 1 calc R . .
H17B H 0.3835 -0.2175 -0.3720 0.071 Uiso 1 1 calc R . .
H17C H 0.3545 -0.1747 -0.2888 0.071 Uiso 1 1 calc R . .
C18 C 0.5716(4) 0.0117(5) -0.3814(3) 0.0468(14) Uani 1 1 d U . .
H18A H 0.6029 0.0776 -0.3983 0.070 Uiso 1 1 calc R . .
H18B H 0.6081 -0.0442 -0.4114 0.070 Uiso 1 1 calc R . .
H18C H 0.5784 -0.0066 -0.3266 0.070 Uiso 1 1 calc R . .
C19 C 0.4525(4) 0.2208(4) -0.4544(3) 0.0379(12) Uani 1 1 d U . .
H19A H 0.4018 0.2743 -0.4760 0.057 Uiso 1 1 calc R . .
H19B H 0.5119 0.2062 -0.4936 0.057 Uiso 1 1 calc R . .
H19C H 0.4780 0.2464 -0.4100 0.057 Uiso 1 1 calc R . .
C21 C 0.4290(4) 0.1192(4) -0.1060(3) 0.0285(10) Uani 1 1 d U . .
C22 C 0.3701(4) 0.1999(4) -0.0595(3) 0.0295(10) Uani 1 1 d U . .
C23 C 0.4369(4) 0.2825(4) -0.0538(3) 0.0323(10) Uani 1 1 d U . .
C24 C 0.5394(4) 0.2548(4) -0.0954(3) 0.0334(11) Uani 1 1 d U . .
C25 C 0.5358(4) 0.1560(4) -0.1285(3) 0.0319(10) Uani 1 1 d U . .
C26 C 0.2550(4) 0.2018(5) -0.0213(3) 0.0469(14) Uani 1 1 d U . .
H26A H 0.2243 0.1392 -0.0325 0.070 Uiso 1 1 calc R . .
H26B H 0.2142 0.2646 -0.0419 0.070 Uiso 1 1 calc R . .
H26C H 0.2536 0.2029 0.0345 0.070 Uiso 1 1 calc R . .
C27 C 0.4031(6) 0.3796(5) -0.0066(4) 0.0533(16) Uani 1 1 d U . .
H27A H 0.4614 0.4239 -0.0111 0.080 Uiso 1 1 calc R . .
H27B H 0.3846 0.3557 0.0477 0.080 Uiso 1 1 calc R . .
H27C H 0.3421 0.4199 -0.0268 0.080 Uiso 1 1 calc R . .
C28 C 0.6353(5) 0.3191(5) -0.1021(4) 0.0497(15) Uani 1 1 d U . .
H28A H 0.6945 0.2840 -0.1333 0.075 Uiso 1 1 calc R . .
H28B H 0.6549 0.3250 -0.0506 0.075 Uiso 1 1 calc R . .
H28C H 0.6175 0.3893 -0.1267 0.075 Uiso 1 1 calc R . .
C29 C 0.6284(5) 0.1051(5) -0.1798(3) 0.0496(15) Uani 1 1 d U . .
H29A H 0.6091 0.0395 -0.1957 0.074 Uiso 1 1 calc R . .
H29B H 0.6896 0.0904 -0.1510 0.074 Uiso 1 1 calc R . .
H29C H 0.6457 0.1530 -0.2256 0.074 Uiso 1 1 calc R . .
C31 C 0.3357(4) 0.5600(4) -0.2808(3) 0.0251(9) Uani 1 1 d U . .
C32 C 0.2655(4) 0.5686(4) -0.3422(3) 0.0293(10) Uani 1 1 d U . .
C33 C 0.1658(4) 0.6257(4) -0.3150(3) 0.0324(10) Uani 1 1 d U . .
C34 C 0.1743(4) 0.6562(4) -0.2381(3) 0.0346(11) Uani 1 1 d U . .
C35 C 0.2770(4) 0.6143(4) -0.2164(3) 0.0292(10) Uani 1 1 d U . .
C36 C 0.0904(5) 0.7217(5) -0.1877(4) 0.0496(15) Uani 1 1 d U . .
H36A H 0.0282 0.7405 -0.2150 0.074 Uiso 1 1 calc R . .
H36B H 0.1191 0.7858 -0.1771 0.074 Uiso 1 1 calc R . .
H36C H 0.0707 0.6806 -0.1390 0.074 Uiso 1 1 calc R . .
C37 C 0.3153(5) 0.6271(5) -0.1372(3) 0.0450(14) Uani 1 1 d U . .
H37A H 0.3867 0.5928 -0.1356 0.067 Uiso 1 1 calc R . .
H37B H 0.2680 0.5947 -0.0956 0.067 Uiso 1 1 calc R . .
H37C H 0.3152 0.7018 -0.1305 0.067 Uiso 1 1 calc R . .
C38 C 0.2871(4) 0.5271(5) -0.4227(3) 0.0422(13) Uani 1 1 d U . .
H38A H 0.3582 0.4913 -0.4292 0.063 Uiso 1 1 calc R . .
H38B H 0.2810 0.5859 -0.4624 0.063 Uiso 1 1 calc R . .
H38C H 0.2358 0.4777 -0.4278 0.063 Uiso 1 1 calc R . .
C39 C 0.0719(4) 0.6516(5) -0.3619(4) 0.0482(14) Uani 1 1 d U . .
H39A H 0.0145 0.6904 -0.3314 0.072 Uiso 1 1 calc R . .
H39B H 0.0478 0.5864 -0.3749 0.072 Uiso 1 1 calc R . .
H39C H 0.0933 0.6945 -0.4094 0.072 Uiso 1 1 calc R . .
C41 C -0.0647(4) 0.3186(4) -0.2075(3) 0.0326(11) Uani 1 1 d U . .
C42 C -0.1083(4) 0.3339(4) -0.2821(3) 0.0344(11) Uani 1 1 d U . .
C43 C -0.1168(4) 0.2322(5) -0.3091(3) 0.0403(12) Uani 1 1 d U . .
C44 C -0.0771(4) 0.1520(4) -0.2542(3) 0.0397(12) Uani 1 1 d U . .
C45 C -0.0459(4) 0.2031(4) -0.1908(3) 0.0366(11) Uani 1 1 d U . .
C46 C -0.0002(5) 0.1426(6) -0.1202(4) 0.0610(18) Uani 1 1 d U . .
H46A H 0.0146 0.1925 -0.0851 0.092 Uiso 1 1 calc R . .
H46B H 0.0650 0.1008 -0.1373 0.092 Uiso 1 1 calc R . .
H46C H -0.0513 0.0961 -0.0934 0.092 Uiso 1 1 calc R . .
C47 C -0.0725(5) 0.0333(5) -0.2586(5) 0.0627(19) Uani 1 1 d U . .
H47A H -0.0417 -0.0031 -0.2138 0.094 Uiso 1 1 calc R . .
H47B H -0.0291 0.0141 -0.3059 0.094 Uiso 1 1 calc R . .
H47C H -0.1438 0.0129 -0.2589 0.094 Uiso 1 1 calc R . .
C48 C -0.1609(5) 0.2117(6) -0.3859(4) 0.0597(18) Uani 1 1 d U . .
H48A H -0.1831 0.2789 -0.4132 0.089 Uiso 1 1 calc R . .
H48B H -0.2212 0.1700 -0.3733 0.089 Uiso 1 1 calc R . .
H48C H -0.1058 0.1736 -0.4187 0.089 Uiso 1 1 calc R . .
C49 C -0.1399(5) 0.4385(5) -0.3283(4) 0.0539(16) Uani 1 1 d U . .
H49A H -0.1285 0.4972 -0.2996 0.081 Uiso 1 1 calc R . .
H49B H -0.2143 0.4419 -0.3361 0.081 Uiso 1 1 calc R . .
H49C H -0.0969 0.4428 -0.3784 0.081 Uiso 1 1 calc R . .
O1 O 0.1715(2) 0.1485(3) -0.27258(18) 0.0289(7) Uani 1 1 d . . .
O2 O 0.1396(3) 0.3800(3) -0.30131(19) 0.0321(8) Uani 1 1 d . . .
O3 O 0.3917(3) 0.2004(3) -0.27199(18) 0.0290(7) Uani 1 1 d . . .
O4 O 0.2801(2) 0.3642(3) -0.17697(19) 0.0304(7) Uani 1 1 d . . .
O5 O 0.3368(3) -0.0068(3) -0.21105(19) 0.0321(8) Uani 1 1 d . . .
O6 O 0.4965(2) 0.3855(3) -0.23904(19) 0.0298(7) Uani 1 1 d . . .
O7 O 0.0649(3) 0.4753(3) -0.1596(2) 0.0343(8) Uani 1 1 d . . .
O8 O 0.0853(3) 0.2358(3) -0.41314(19) 0.0337(8) Uani 1 1 d . . .
Si1 Si 0.38492(12) -0.01442(11) -0.12567(8) 0.0347(3) Uani 1 1 d . . .
Si2 Si 0.48330(10) 0.50540(11) -0.28574(8) 0.0269(3) Uani 1 1 d . . .
Si3 Si -0.05127(11) 0.42564(13) -0.13949(9) 0.0394(4) Uani 1 1 d . . .
Si4 Si 0.17721(11) 0.18835(11) -0.48004(7) 0.0282(3) Uani 1 1 d . . .
Ti1 Ti 0.31250(6) 0.09440(7) -0.29480(5) 0.0240(2) Uani 1 1 d . . .
Ti2 Ti 0.40881(6) 0.28161(7) -0.19160(5) 0.0237(2) Uani 1 1 d . . .
Ti3 Ti 0.18829(6) 0.45896(7) -0.23045(5) 0.0247(2) Uani 1 1 d . . .
Ti4 Ti 0.07359(6) 0.25632(7) -0.30575(5) 0.0260(2) Uani 1 1 d . . .

loop_
_atom_site_aniso_label
_atom_site_aniso_U_11
_atom_site_aniso_U_22
_atom_site_aniso_U_33
_atom_site_aniso_U_23
_atom_site_aniso_U_13
_atom_site_aniso_U_12
C1 0.077(5) 0.026(3) 0.099(6) -0.010(3) -0.050(4) 0.008(3)
C2 0.122(6) 0.044(4) 0.032(3) 0.005(3) -0.002(3) -0.039(4)
C3 0.033(3) 0.060(4) 0.036(3) -0.001(3) 0.001(2) -0.009(3)
C4 0.033(3) 0.033(3) 0.064(4) -0.008(3) -0.011(3) -0.002(2)
C5 0.103(6) 0.115(7) 0.047(4) -0.036(4) 0.027(4) -0.071(6)
C6 0.033(3) 0.084(6) 0.147(8) -0.078(6) -0.006(4) 0.001(3)
C7 0.044(3) 0.047(3) 0.042(3) -0.012(3) -0.015(2) 0.004(3)
C8 0.054(3) 0.048(3) 0.042(3) 0.013(3) -0.009(3) -0.007(3)
C11 0.032(2) 0.029(2) 0.021(2) -0.0057(18) -0.0032(18) -0.0028(19)
C12 0.038(2) 0.026(2) 0.023(2) -0.0071(19) -0.0048(19) -0.004(2)
C13 0.045(3) 0.029(2) 0.028(2) -0.011(2) -0.001(2) 0.002(2)
C14 0.032(2) 0.040(3) 0.025(2) -0.009(2) -0.0014(19) 0.006(2)
C15 0.027(2) 0.032(2) 0.022(2) -0.0069(19) 0.0007(18) -0.0019(19)
C16 0.056(3) 0.043(3) 0.044(3) -0.008(3) -0.009(3) -0.024(3)
C17 0.075(4) 0.027(3) 0.041(3) -0.009(2) -0.014(3) 0.008(3)
C18 0.033(3) 0.066(4) 0.042(3) -0.020(3) -0.006(2) 0.009(3)
C19 0.043(3) 0.040(3) 0.031(3) -0.003(2) -0.001(2) -0.012(2)
C21 0.035(2) 0.027(2) 0.023(2) 0.0035(19) -0.0093(19) -0.001(2)
C22 0.038(2) 0.031(2) 0.018(2) 0.0056(19) -0.0051(19) 0.000(2)
C23 0.043(3) 0.032(3) 0.023(2) -0.004(2) -0.012(2) -0.002(2)
C24 0.040(3) 0.033(3) 0.029(2) 0.006(2) -0.016(2) -0.010(2)
C25 0.035(2) 0.034(3) 0.027(2) 0.002(2) -0.0087(19) 0.002(2)
C26 0.041(3) 0.056(4) 0.038(3) 0.004(3) 0.006(2) 0.003(3)
C27 0.088(5) 0.031(3) 0.043(3) -0.006(2) -0.017(3) 0.001(3)
C28 0.046(3) 0.052(4) 0.055(4) 0.017(3) -0.025(3) -0.019(3)
C29 0.046(3) 0.052(4) 0.046(3) -0.002(3) -0.004(3) 0.019(3)
C31 0.029(2) 0.020(2) 0.027(2) 0.0006(18) -0.0055(18) -0.0076(18)
C32 0.032(2) 0.026(2) 0.029(2) 0.0057(19) -0.0037(19) -0.0098(19)
C33 0.031(2) 0.028(3) 0.036(3) 0.006(2) -0.003(2) -0.003(2)
C34 0.034(2) 0.025(2) 0.042(3) 0.003(2) 0.002(2) -0.004(2)
C35 0.033(2) 0.022(2) 0.033(2) -0.003(2) -0.0009(19) -0.0072(19)
C36 0.047(3) 0.039(3) 0.058(4) -0.012(3) 0.005(3) 0.006(3)
C37 0.056(3) 0.048(3) 0.035(3) -0.011(3) -0.002(2) -0.018(3)
C38 0.040(3) 0.056(4) 0.031(3) -0.006(2) -0.003(2) -0.009(3)
C39 0.033(3) 0.045(3) 0.064(4) 0.009(3) -0.011(3) 0.001(2)
C41 0.017(2) 0.044(3) 0.037(3) -0.011(2) 0.0041(18) -0.003(2)
C42 0.019(2) 0.041(3) 0.044(3) -0.010(2) -0.001(2) -0.001(2)
C43 0.027(2) 0.052(3) 0.045(3) -0.015(2) -0.001(2) -0.008(2)
C44 0.028(2) 0.039(3) 0.052(3) -0.011(2) 0.008(2) -0.010(2)
C45 0.025(2) 0.044(3) 0.038(3) 0.000(2) 0.005(2) -0.007(2)
C46 0.051(4) 0.081(5) 0.041(3) 0.012(3) 0.010(3) 0.009(3)
C47 0.051(4) 0.038(3) 0.096(5) -0.013(3) 0.016(4) -0.015(3)
C48 0.040(3) 0.086(5) 0.060(4) -0.027(4) -0.011(3) -0.013(3)
C49 0.040(3) 0.047(3) 0.069(4) 0.000(3) -0.004(3) 0.012(3)
O1 0.0283(16) 0.0320(18) 0.0261(16) -0.0032(14) -0.0034(13) -0.0013(14)
O2 0.0283(17) 0.0333(19) 0.0349(18) -0.0063(15) -0.0008(14) -0.0045(14)
O3 0.0340(17) 0.0289(18) 0.0250(16) -0.0021(14) -0.0059(14) -0.0054(14)
O4 0.0241(16) 0.0341(19) 0.0325(18) -0.0027(15) -0.0003(13) -0.0035(14)
O5 0.0394(19) 0.0293(18) 0.0289(17) -0.0018(14) -0.0089(14) -0.0043(15)
O6 0.0227(15) 0.0310(18) 0.0350(18) 0.0009(15) -0.0028(13) -0.0033(14)
O7 0.0272(17) 0.037(2) 0.040(2) -0.0143(16) 0.0019(14) -0.0036(15)
O8 0.0340(18) 0.037(2) 0.0300(18) -0.0041(15) -0.0075(14) 0.0010(15)
Si1 0.0520(9) 0.0248(7) 0.0297(7) 0.0022(6) -0.0160(6) -0.0063(6)
Si2 0.0248(6) 0.0260(7) 0.0295(7) 0.0005(5) -0.0018(5) -0.0056(5)
Si3 0.0271(7) 0.0519(10) 0.0412(8) -0.0207(7) 0.0066(6) -0.0095(7)
Si4 0.0314(7) 0.0297(7) 0.0242(6) -0.0015(5) -0.0067(5) -0.0021(6)
Ti1 0.0261(4) 0.0235(4) 0.0227(4) -0.0028(3) -0.0038(3) -0.0010(3)
Ti2 0.0246(4) 0.0221(4) 0.0248(4) -0.0006(3) -0.0050(3) -0.0024(3)
Ti3 0.0218(4) 0.0231(4) 0.0288(4) -0.0025(3) -0.0018(3) -0.0019(3)
Ti4 0.0221(4) 0.0289(5) 0.0274(4) -0.0051(4) -0.0027(3) -0.0022(3)

loop_
_atom_type_symbol
_atom_type_description
_atom_type_scat_dispersion_real
_atom_type_scat_dispersion_imag
_atom_type_scat_source
C C 0.0033 0.0016 'International Tables Vol C Tables 4.2.6.8 and 6.1.1.4'
H H 0.0000 0.0000 'International Tables Vol C Tables 4.2.6.8 and 6.1.1.4'
O O 0.0106 0.0060 'International Tables Vol C Tables 4.2.6.8 and 6.1.1.4'
Si Si 0.0817 0.0704 'International Tables Vol C Tables 4.2.6.8 and 6.1.1.4'
Ti Ti 0.2776 0.4457 'International Tables Vol C Tables 4.2.6.8 and 6.1.1.4'

loop_
_geom_angle_atom_site_label_1
_geom_angle_atom_site_label_2
_geom_angle_atom_site_label_3
_geom_angle
_geom_angle_site_symmetry_1
_geom_angle_site_symmetry_3
_geom_angle_publ_flag
C15 C11 C12 105.5(4) . . ?
C15 C11 Si4 130.3(4) . . ?
C12 C11 Si4 123.7(3) . . ?
C15 C11 Ti1 73.3(3) . . ?
C12 C11 Ti1 72.3(2) . . ?
Si4 C11 Ti1 125.1(2) . . ?
C13 C12 C11 109.5(4) . . ?
C13 C12 C16 124.2(5) . . ?
C11 C12 C16 126.3(5) . . ?
C13 C12 Ti1 75.3(3) . . ?
C11 C12 Ti1 72.3(2) . . ?
C16 C12 Ti1 119.1(3) . . ?
C12 C13 C14 108.3(4) . . ?
C12 C13 C17 125.6(5) . . ?
C14 C13 C17 126.1(5) . . ?
C12 C13 Ti1 71.1(3) . . ?
C14 C13 Ti1 72.9(3) . . ?
C17 C13 Ti1 120.2(3) . . ?
C13 C14 C15 108.1(4) . . ?
C13 C14 C18 127.3(5) . . ?
C15 C14 C18 124.5(5) . . ?
C13 C14 Ti1 73.1(3) . . ?
C15 C14 Ti1 72.0(3) . . ?
C18 C14 Ti1 122.2(3) . . ?
C14 C15 C11 108.6(4) . . ?
C14 C15 C19 123.5(4) . . ?
C11 C15 C19 127.9(5) . . ?
C14 C15 Ti1 74.0(3) . . ?
C11 C15 Ti1 71.5(2) . . ?
C19 C15 Ti1 119.2(3) . . ?
C22 C21 C25 105.5(4) . . ?
C22 C21 Si1 128.1(4) . . ?
C25 C21 Si1 126.1(4) . . ?
C22 C21 Ti2 72.7(3) . . ?
C25 C21 Ti2 72.3(3) . . ?
Si1 C21 Ti2 124.5(2) . . ?
C23 C22 C21 109.6(4) . . ?
C23 C22 C26 122.8(5) . . ?
C21 C22 C26 127.6(5) . . ?
C23 C22 Ti2 74.0(3) . . ?
C21 C22 Ti2 72.5(2) . . ?
C26 C22 Ti2 119.9(3) . . ?
C22 C23 C24 108.0(4) . . ?
C22 C23 C27 124.4(5) . . ?
C24 C23 C27 127.5(5) . . ?
C22 C23 Ti2 72.0(3) . . ?
C24 C23 Ti2 73.5(3) . . ?
C27 C23 Ti2 122.9(4) . . ?
C23 C24 C25 108.4(4) . . ?
C23 C24 C28 125.4(5) . . ?
C25 C24 C28 126.2(5) . . ?
C23 C24 Ti2 72.6(3) . . ?
C25 C24 Ti2 71.4(3) . . ?
C28 C24 Ti2 122.3(3) . . ?
C24 C25 C21 108.6(4) . . ?
C24 C25 C29 123.1(5) . . ?
C21 C25 C29 128.4(5) . . ?
C24 C25 Ti2 74.5(3) . . ?
C21 C25 Ti2 72.4(3) . . ?
C29 C25 Ti2 117.7(3) . . ?
C32 C31 C35 106.6(4) . . ?
C32 C31 Si2 128.1(4) . . ?
C35 C31 Si2 124.8(3) . . ?
C32 C31 Ti3 73.6(2) . . ?
C35 C31 Ti3 72.9(3) . . ?
Si2 C31 Ti3 124.7(2) . . ?
C33 C32 C31 108.5(4) . . ?
C33 C32 C38 122.7(4) . . ?
C31 C32 C38 128.7(5) . . ?
C33 C32 Ti3 74.1(3) . . ?
C31 C32 Ti3 71.3(2) . . ?
C38 C32 Ti3 120.8(3) . . ?
C32 C33 C34 108.0(4) . . ?
C32 C33 C39 124.8(5) . . ?
C34 C33 C39 127.2(5) . . ?
C32 C33 Ti3 71.7(3) . . ?
C34 C33 Ti3 73.8(3) . . ?
C39 C33 Ti3 122.0(3) . . ?
C35 C34 C33 108.1(4) . . ?
C35 C34 C36 125.1(5) . . ?
C33 C34 C36 126.9(5) . . ?
C35 C34 Ti3 70.4(3) . . ?
C33 C34 Ti3 72.3(3) . . ?
C36 C34 Ti3 123.2(4) . . ?
C34 C35 C31 108.8(4) . . ?
C34 C35 C37 123.9(5) . . ?
C31 C35 C37 127.3(4) . . ?
C34 C35 Ti3 75.6(3) . . ?
C31 C35 Ti3 72.0(2) . . ?
C37 C35 Ti3 118.8(3) . . ?
C42 C41 C45 105.4(4) . . ?
C42 C41 Si3 127.2(4) . . ?
C45 C41 Si3 127.1(4) . . ?
C42 C41 Ti4 72.4(3) . . ?
C45 C41 Ti4 73.0(3) . . ?
Si3 C41 Ti4 124.8(2) . . ?
C43 C42 C41 109.3(5) . . ?
C43 C42 C49 122.8(5) . . ?
C41 C42 C49 127.9(5) . . ?
C43 C42 Ti4 75.2(3) . . ?
C41 C42 Ti4 72.5(3) . . ?
C49 C42 Ti4 118.0(3) . . ?
C44 C43 C42 108.5(5) . . ?
C44 C43 C48 125.2(5) . . ?
C42 C43 C48 126.3(6) . . ?
C44 C43 Ti4 72.9(3) . . ?
C42 C43 Ti4 70.8(3) . . ?
C48 C43 Ti4 121.8(4) . . ?
C43 C44 C45 108.2(5) . . ?
C43 C44 C47 126.5(6) . . ?
C45 C44 C47 125.2(6) . . ?
C43 C44 Ti4 73.7(3) . . ?
C45 C44 Ti4 71.7(3) . . ?
C47 C44 Ti4 122.6(4) . . ?
C44 C45 C41 108.6(5) . . ?
C44 C45 C46 123.6(5) . . ?
C41 C45 C46 127.8(5) . . ?
C44 C45 Ti4 74.0(3) . . ?
C41 C45 Ti4 71.8(3) . . ?
C46 C45 Ti4 119.7(4) . . ?
Ti4 O1 Ti1 141.38(19) . . ?
Ti3 O2 Ti4 141.2(2) . . ?
Ti1 O3 Ti2 141.39(18) . . ?
Ti3 O4 Ti2 141.65(19) . . ?
Si1 O5 Ti1 138.8(2) . . ?
Si2 O6 Ti2 138.3(2) . . ?
Si3 O7 Ti3 138.7(2) . . ?
Si4 O8 Ti4 137.4(2) . . ?
O5 Si1 C1 109.0(3) . . ?
O5 Si1 C2 107.7(3) . . ?
C1 Si1 C2 108.7(4) . . ?
O5 Si1 C21 111.28(19) . . ?
C1 Si1 C21 108.7(3) . . ?
C2 Si1 C21 111.4(3) . . ?
O6 Si2 C4 109.2(2) . . ?
O6 Si2 C3 108.2(2) . . ?
C4 Si2 C3 106.9(3) . . ?
O6 Si2 C31 110.90(18) . . ?
C4 Si2 C31 110.1(2) . . ?
C3 Si2 C31 111.4(2) . . ?
O7 Si3 C6 107.8(3) . . ?
O7 Si3 C41 111.31(19) . . ?
C6 Si3 C41 111.4(3) . . ?
O7 Si3 C5 108.3(3) . . ?
C6 Si3 C5 106.9(4) . . ?
C41 Si3 C5 111.0(3) . . ?
O8 Si4 C8 109.3(2) . . ?
O8 Si4 C7 110.3(2) . . ?
C8 Si4 C7 104.8(3) . . ?
O8 Si4 C11 110.43(19) . . ?
C8 Si4 C11 112.9(2) . . ?
C7 Si4 C11 108.9(2) . . ?
O3 Ti1 O1 104.43(15) . . ?
O3 Ti1 O5 99.89(15) . . ?
O1 Ti1 O5 104.51(15) . . ?
O3 Ti1 C12 143.83(15) . . ?
O1 Ti1 C12 94.67(16) . . ?
O5 Ti1 C12 104.70(16) . . ?
O3 Ti1 C11 113.30(15) . . ?
O1 Ti1 C11 89.55(15) . . ?
O5 Ti1 C11 139.48(16) . . ?
C12 Ti1 C11 35.39(16) . . ?
O3 Ti1 C15 86.34(15) . . ?
O1 Ti1 C15 118.92(15) . . ?
O5 Ti1 C15 133.11(16) . . ?
C12 Ti1 C15 57.50(16) . . ?
C11 Ti1 C15 35.13(15) . . ?
O3 Ti1 C14 93.79(16) . . ?
O1 Ti1 C14 146.97(16) . . ?
O5 Ti1 C14 99.05(17) . . ?
C12 Ti1 C14 56.65(17) . . ?
C11 Ti1 C14 57.73(16) . . ?
C15 Ti1 C14 34.07(17) . . ?
O3 Ti1 C13 126.63(16) . . ?
O1 Ti1 C13 126.14(17) . . ?
O5 Ti1 C13 84.31(16) . . ?
C12 Ti1 C13 33.64(17) . . ?
C11 Ti1 C13 57.60(17) . . ?
C15 Ti1 C13 56.74(17) . . ?
C14 Ti1 C13 34.01(17) . . ?
O4 Ti2 O3 103.89(15) . . ?
O4 Ti2 O6 99.89(15) . . ?
O3 Ti2 O6 104.49(14) . . ?
O4 Ti2 C21 116.66(16) . . ?
O3 Ti2 C21 89.05(15) . . ?
O6 Ti2 C21 136.77(15) . . ?
O4 Ti2 C25 144.98(16) . . ?
O3 Ti2 C25 97.12(16) . . ?
O6 Ti2 C25 101.58(16) . . ?
C21 Ti2 C25 35.35(16) . . ?
O4 Ti2 C22 88.07(16) . . ?
O3 Ti2 C22 116.29(16) . . ?
O6 Ti2 C22 135.21(16) . . ?
C21 Ti2 C22 34.82(16) . . ?
C25 Ti2 C22 57.34(17) . . ?
O4 Ti2 C23 91.90(16) . . ?
O3 Ti2 C23 146.76(16) . . ?
O6 Ti2 C23 101.26(16) . . ?
C21 Ti2 C23 57.72(16) . . ?
C25 Ti2 C23 56.94(17) . . ?
C22 Ti2 C23 34.07(16) . . ?
O4 Ti2 C24 123.54(17) . . ?
O3 Ti2 C24 130.00(17) . . ?
O6 Ti2 C24 83.59(15) . . ?
C21 Ti2 C24 57.70(16) . . ?
C25 Ti2 C24 34.12(17) . . ?
C22 Ti2 C24 56.52(17) . . ?
C23 Ti2 C24 33.88(17) . . ?
O4 Ti3 O2 104.95(16) . . ?
O4 Ti3 O7 104.18(15) . . ?
O2 Ti3 O7 99.93(14) . . ?
O4 Ti3 C31 89.24(15) . . ?
O2 Ti3 C31 115.63(15) . . ?
O7 Ti3 C31 137.35(16) . . ?
O4 Ti3 C35 95.44(16) . . ?
O2 Ti3 C35 144.74(16) . . ?
O7 Ti3 C35 102.57(16) . . ?
C31 Ti3 C35 35.11(16) . . ?
O4 Ti3 C32 117.65(16) . . ?
O2 Ti3 C32 87.38(16) . . ?
O7 Ti3 C32 134.08(17) . . ?
C31 Ti3 C32 35.07(16) . . ?
C35 Ti3 C32 57.52(16) . . ?
O4 Ti3 C33 146.97(15) . . ?
O2 Ti3 C33 92.64(17) . . ?
O7 Ti3 C33 99.90(17) . . ?
C31 Ti3 C33 57.80(16) . . ?
C35 Ti3 C33 57.03(17) . . ?
C32 Ti3 C33 34.21(16) . . ?
O4 Ti3 C34 127.80(17) . . ?
O2 Ti3 C34 124.79(17) . . ?
O7 Ti3 C34 83.51(16) . . ?
C31 Ti3 C34 57.46(16) . . ?
C35 Ti3 C34 34.06(17) . . ?
C32 Ti3 C34 56.62(17) . . ?
C33 Ti3 C34 33.90(17) . . ?
O1 Ti4 O2 103.92(15) . . ?
O1 Ti4 O8 100.20(15) . . ?
O2 Ti4 O8 104.90(15) . . ?
O1 Ti4 C42 144.31(17) . . ?
O2 Ti4 C42 97.07(16) . . ?
O8 Ti4 C42 101.87(17) . . ?
O1 Ti4 C41 116.38(17) . . ?
O2 Ti4 C41 88.56(16) . . ?
O8 Ti4 C41 136.79(16) . . ?
C42 Ti4 C41 35.05(18) . . ?
O1 Ti4 C45 87.42(17) . . ?
O2 Ti4 C45 115.97(17) . . ?
O8 Ti4 C45 135.26(17) . . ?
C42 Ti4 C45 57.29(19) . . ?
C41 Ti4 C45 35.21(18) . . ?
O1 Ti4 C44 91.82(17) . . ?
O2 Ti4 C44 146.47(16) . . ?
O8 Ti4 C44 101.07(17) . . ?
C42 Ti4 C44 56.61(18) . . ?
C41 Ti4 C44 57.92(17) . . ?
C45 Ti4 C44 34.27(18) . . ?
O1 Ti4 C43 123.19(18) . . ?
O2 Ti4 C43 129.97(18) . . ?
O8 Ti4 C43 83.89(17) . . ?
C42 Ti4 C43 34.05(18) . . ?
C41 Ti4 C43 57.57(17) . . ?
C45 Ti4 C43 56.40(18) . . ?
C44 Ti4 C43 33.4(2) . . ?

loop_
_geom_bond_atom_site_label_1
_geom_bond_atom_site_label_2
_geom_bond_distance
_geom_bond_site_symmetry_2
_geom_bond_publ_flag
C1 Si1 1.885(6) . ?
C2 Si1 1.887(6) . ?
C3 Si2 1.890(5) . ?
C4 Si2 1.887(5) . ?
C5 Si3 1.886(8) . ?
C6 Si3 1.872(8) . ?
C7 Si4 1.880(5) . ?
C8 Si4 1.885(6) . ?
C11 C15 1.461(6) . ?
C11 C12 1.464(7) . ?
C11 Si4 1.895(5) . ?
C11 Ti1 2.409(5) . ?
C12 C13 1.410(7) . ?
C12 C16 1.528(7) . ?
C12 Ti1 2.408(4) . ?
C13 C14 1.439(7) . ?
C13 C17 1.516(7) . ?
C13 Ti1 2.462(5) . ?
C14 C15 1.433(7) . ?
C14 C18 1.528(7) . ?
C14 Ti1 2.459(5) . ?
C15 C19 1.498(7) . ?
C15 Ti1 2.433(4) . ?
C21 C22 1.444(7) . ?
C21 C25 1.464(7) . ?
C21 Si1 1.900(5) . ?
C21 Ti2 2.412(5) . ?
C22 C23 1.423(7) . ?
C22 C26 1.517(7) . ?
C22 Ti2 2.415(4) . ?
C23 C24 1.426(7) . ?
C23 C27 1.530(7) . ?
C23 Ti2 2.441(5) . ?
C24 C25 1.427(7) . ?
C24 C28 1.511(7) . ?
C24 Ti2 2.452(5) . ?
C25 C29 1.503(7) . ?
C25 Ti2 2.411(5) . ?
C31 C32 1.448(7) . ?
C31 C35 1.444(7) . ?
C31 Si2 1.912(5) . ?
C31 Ti3 2.387(4) . ?
C32 C33 1.432(7) . ?
C32 C38 1.513(7) . ?
C32 Ti3 2.418(5) . ?
C33 C34 1.433(7) . ?
C33 C39 1.504(7) . ?
C33 Ti3 2.448(5) . ?
C34 C35 1.427(7) . ?
C34 C36 1.513(7) . ?
C34 Ti3 2.467(5) . ?
C35 C37 1.529(7) . ?
C35 Ti3 2.399(5) . ?
C41 C42 1.446(7) . ?
C41 C45 1.458(8) . ?
C41 Si3 1.904(5) . ?
C41 Ti4 2.402(5) . ?
C42 C43 1.424(8) . ?
C42 C49 1.514(8) . ?
C42 Ti4 2.401(5) . ?
C43 C44 1.410(8) . ?
C43 C48 1.548(8) . ?
C43 Ti4 2.458(5) . ?
C44 C45 1.434(8) . ?
C44 C47 1.501(8) . ?
C44 Ti4 2.449(5) . ?
C45 C46 1.511(8) . ?
C45 Ti4 2.418(5) . ?
O1 Ti4 1.837(3) . ?
O1 Ti1 1.845(3) . ?
O2 Ti3 1.845(3) . ?
O2 Ti4 1.854(3) . ?
O3 Ti1 1.847(3) . ?
O3 Ti2 1.845(3) . ?
O4 Ti3 1.836(3) . ?
O4 Ti2 1.840(3) . ?
O5 Si1 1.647(3) . ?
O5 Ti1 1.861(3) . ?
O6 Si2 1.643(4) . ?
O6 Ti2 1.863(3) . ?
O7 Si3 1.636(3) . ?
O7 Ti3 1.862(3) . ?
O8 Si4 1.640(4) . ?
O8 Ti4 1.876(3) . ?
